data_7245009
loop_
_publ_author_name
'Barton, Benita'
'Caira, Mino R.'
'Senekal, Ulrich'
'Hosten, Eric Cyriel'

_publ_section_title
;
 Selectivity considerations of host compound
 trans-9,10-dihydro-9,10-ethanoanthracene-11,12-dicarboxylic acid when
 presented with pyridine and picoline mixtures: charge-assisted versus
 classical hydrogen bonding
;
_journal_name_full CrystEngComm
_journal_paper_doi 10.1039/D2CE00327A
_journal_year 2022
_chemical_formula_moiety 'C18 H13 O4, C6 H8 N'
_chemical_formula_sum 'C24 H21 N O4'
_chemical_formula_weight 387.42
_chemical_melting_point 513.15
_chemical_name_common 'trans-9,10-dihydro-9,10-ethanoanthracene-11,12-dicarboxylic acid'
_space_group_crystal_system monoclinic
_space_group_IT_number 14
_space_group_name_Hall '-P 2ybc'
_space_group_name_H-M_alt 'P 1 21/c 1'
_atom_sites_solution_hydrogens mixed
_atom_sites_solution_primary dual
_atom_sites_solution_secondary difmap
_audit_creation_method SHELXL-2018/3
_audit_update_record
;
2022-03-02 deposited with the CCDC.	2022-05-30 downloaded from the CCDC.
;
_cell_angle_alpha 90
_cell_angle_beta 100.800(2)
_cell_angle_gamma 90
_cell_formula_units_Z 4
_cell_length_a 8.8567(5)
_cell_length_b 12.3590(7)
_cell_length_c 18.2675(10)
_cell_measurement_reflns_used 9207
_cell_measurement_temperature 200(2)
_cell_measurement_theta_max 28.27
_cell_measurement_theta_min 2.34
_cell_volume 1964.14(19)
_computing_cell_refinement 'APEX2 v2011.4-1 (Bruker AXS)'
_computing_data_collection 'Bruker Instrument Service v2011.4.0.0'
_computing_data_reduction 'SAINT V7.68A (Bruker AXS, 2009)'
_computing_molecular_graphics 'Ortep-3 for Windows (Farrugia, 2012)'
_computing_publication_material 'PLATON (Spek, 2009) and MERCURY (Macrae, 2008)'
_computing_structure_refinement 'SHELXL-2018/3 (Sheldrick, 2015) and ShelXle (H\"ubschle, 2011)'
_computing_structure_solution 'SHELXT-2018/2 (Sheldrick, 2015)'
_diffrn_ambient_temperature 200(2)
_diffrn_detector_area_resol_mean 8.3333
_diffrn_measured_fraction_theta_full 1.000
_diffrn_measured_fraction_theta_max 0.996
_diffrn_measurement_device_type 'Bruker APEX-II CCD'
_diffrn_measurement_method '\f and \w scans'
_diffrn_radiation_monochromator graphite
_diffrn_radiation_source 'sealed tube'
_diffrn_radiation_type MoK\a
_diffrn_radiation_wavelength 0.71073
_diffrn_reflns_av_R_equivalents 0.0188
_diffrn_reflns_av_unetI/netI 0.0126
_diffrn_reflns_Laue_measured_fraction_full 1.000
_diffrn_reflns_Laue_measured_fraction_max 0.996
_diffrn_reflns_limit_h_max 11
_diffrn_reflns_limit_h_min -11
_diffrn_reflns_limit_k_max 16
_diffrn_reflns_limit_k_min -16
_diffrn_reflns_limit_l_max 24
_diffrn_reflns_limit_l_min -23
_diffrn_reflns_number 37287
_diffrn_reflns_point_group_measured_fraction_full 1.000
_diffrn_reflns_point_group_measured_fraction_max 0.996
_diffrn_reflns_theta_full 25.242
_diffrn_reflns_theta_max 28.306
_diffrn_reflns_theta_min 2.001
_exptl_absorpt_coefficient_mu 0.089
_exptl_absorpt_correction_T_max 1.0000
_exptl_absorpt_correction_T_min 0.9420
_exptl_absorpt_correction_type numerical
_exptl_absorpt_process_details 'SADABS V2008/1 (Bruker AXS)'
_exptl_crystal_colour colourless
_exptl_crystal_density_diffrn 1.310
_exptl_crystal_density_method 'not measured'
_exptl_crystal_description block
_exptl_crystal_F_000 816
_exptl_crystal_recrystallization_method 'Re-crystallisation from solvent: 3-methylpyridine'
_exptl_crystal_size_max 0.733
_exptl_crystal_size_mid 0.696
_exptl_crystal_size_min 0.467
_refine_diff_density_max 0.345
_refine_diff_density_min -0.207
_refine_diff_density_rms 0.038
_refine_ls_extinction_method none
_refine_ls_goodness_of_fit_ref 1.030
_refine_ls_hydrogen_treatment mixed
_refine_ls_matrix_type full
_refine_ls_number_parameters 269
_refine_ls_number_reflns 4861
_refine_ls_number_restraints 0
_refine_ls_restrained_S_all 1.030
_refine_ls_R_factor_all 0.0476
_refine_ls_R_factor_gt 0.0397
_refine_ls_shift/su_max 0.001
_refine_ls_shift/su_mean 0.000
_refine_ls_structure_factor_coef Fsqd
_refine_ls_weighting_details 'w=1/[\s^2^(Fo^2^)+(0.0543P)^2^+0.6057P] where P=(Fo^2^+2Fc^2^)/3'
_refine_ls_weighting_scheme calc
_refine_ls_wR_factor_gt 0.1041
_refine_ls_wR_factor_ref 0.1110
_reflns_Friedel_coverage 0.000
_reflns_number_gt 4133
_reflns_number_total 4861
_reflns_threshold_expression 'I > 2\s(I)'
_cod_data_source_file d2ce00327a1.cif
_cod_data_source_block ma043
_cod_original_sg_symbol_H-M 'P 21/c'
_cod_database_code 7245009
_shelx_shelxl_version_number 2018/3
_shelx_space_group_comment
;
The symmetry employed for this shelxl refinement is uniquely defined
by the following loop, which should always be used as a source of
symmetry information in preference to the above space-group names.
They are only intended as comments.
;
_shelx_estimated_absorpt_t_min 0.937
_shelx_estimated_absorpt_t_max 0.959

loop_
_space_group_symop_operation_xyz
'x, y, z'
'-x, y+1/2, -z+1/2'
'-x, -y, -z'
'x, -y-1/2, z-1/2'

loop_
_atom_site_label
_atom_site_type_symbol
_atom_site_fract_x
_atom_site_fract_y
_atom_site_fract_z
_atom_site_U_iso_or_equiv
_atom_site_adp_type
_atom_site_occupancy
_atom_site_site_symmetry_order
_atom_site_calc_flag
_atom_site_refinement_flags_posn
_atom_site_refinement_flags_adp
_atom_site_refinement_flags_occupancy
_atom_site_disorder_assembly
_atom_site_disorder_group
O1 O 0.11991(10) 0.28992(7) 0.83920(5) 0.0342(2) Uani 1 1 d . . . . .
H1A H 0.050082 0.248569 0.847884 0.056(5) Uiso 1 1 calc R . . . .
O2 O -0.07788(9) 0.39943(7) 0.79788(5) 0.0368(2) Uani 1 1 d . . . . .
O3 O 0.19093(12) 0.48983(8) 0.63410(5) 0.0431(2) Uani 1 1 d . . . . .
O4 O 0.05985(10) 0.64266(7) 0.62493(4) 0.0332(2) Uani 1 1 d . . . . .
N3 N 0.27682(13) 0.55201(9) 0.51453(6) 0.0369(2) Uani 1 1 d . . . . .
C1 C 0.30330(12) 0.48580(9) 0.85381(6) 0.0250(2) Uani 1 1 d . . . . .
H1 H 0.351120 0.420973 0.881697 0.030 Uiso 1 1 calc R U . . .
C2 C 0.17805(11) 0.45357(8) 0.78440(5) 0.0216(2) Uani 1 1 d . . . . .
H2 H 0.230256 0.412254 0.749177 0.026 Uiso 1 1 calc R U . . .
C3 C 0.10770(11) 0.55635(8) 0.74399(5) 0.0216(2) Uani 1 1 d . . . . .
H3 H -0.003776 0.558417 0.747138 0.026 Uiso 1 1 calc R U . . .
C4 C 0.18670(12) 0.65852(8) 0.78527(6) 0.0243(2) Uani 1 1 d . . . . .
H4 H 0.145105 0.727360 0.760638 0.029 Uiso 1 1 calc R U . . .
C5 C 0.05783(12) 0.38004(8) 0.80764(6) 0.0242(2) Uani 1 1 d . . . . .
C6 C 0.12006(12) 0.56334(8) 0.66186(6) 0.0248(2) Uani 1 1 d . . . . .
C11 C 0.22527(12) 0.55841(9) 0.90195(6) 0.0261(2) Uani 1 1 d . . . . .
C12 C 0.16057(12) 0.65076(9) 0.86456(6) 0.0256(2) Uani 1 1 d . . . . .
C13 C 0.07748(13) 0.72322(10) 0.89938(7) 0.0344(3) Uani 1 1 d . . . . .
H13 H 0.030236 0.784667 0.873412 0.041 Uiso 1 1 calc R U . . .
C14 C 0.06453(15) 0.70421(13) 0.97335(7) 0.0438(3) Uani 1 1 d . . . . .
H14 H 0.009151 0.753772 0.998066 0.053 Uiso 1 1 calc R U . . .
C15 C 0.13112(17) 0.61447(13) 1.01082(7) 0.0461(3) Uani 1 1 d . . . . .
H15 H 0.122867 0.603452 1.061384 0.055 Uiso 1 1 calc R U . . .
C16 C 0.21037(15) 0.53978(11) 0.97536(7) 0.0372(3) Uani 1 1 d . . . . .
H16 H 0.253737 0.476893 1.000929 0.045 Uiso 1 1 calc R U . . .
C21 C 0.41974(12) 0.55285(9) 0.82304(6) 0.0270(2) Uani 1 1 d . . . . .
C22 C 0.35660(13) 0.64560(9) 0.78585(6) 0.0268(2) Uani 1 1 d . . . . .
C23 C 0.44611(17) 0.71297(10) 0.75072(8) 0.0398(3) Uani 1 1 d . . . . .
H23 H 0.402470 0.774678 0.723739 0.048 Uiso 1 1 calc R U . . .
C24 C 0.60140(18) 0.68835(13) 0.75576(10) 0.0536(4) Uani 1 1 d . . . . .
H24 H 0.664336 0.734227 0.732451 0.064 Uiso 1 1 calc R U . . .
C25 C 0.66463(16) 0.59815(13) 0.79423(10) 0.0514(4) Uani 1 1 d . . . . .
H25 H 0.771104 0.583433 0.798056 0.062 Uiso 1 1 calc R U . . .
C26 C 0.57411(14) 0.52851(11) 0.82746(8) 0.0382(3) Uani 1 1 d . . . . .
H26 H 0.617246 0.465363 0.852763 0.046 Uiso 1 1 calc R U . . .
C31 C 0.45782(16) 0.65546(12) 0.46338(9) 0.0481(3) Uani 1 1 d . . . . .
C32 C 0.38682(17) 0.62704(11) 0.52186(8) 0.0445(3) Uani 1 1 d . . . . .
H32 H 0.417280 0.661987 0.568617 0.053 Uiso 1 1 calc R U . . .
C33 C 0.22793(15) 0.50286(12) 0.45000(7) 0.0398(3) Uani 1 1 d . . . . .
H33 H 0.147604 0.450973 0.445634 0.048 Uiso 1 1 calc R U . . .
C34 C 0.29298(17) 0.52672(13) 0.38956(7) 0.0473(3) Uani 1 1 d . . . . .
H34 H 0.258190 0.491705 0.343173 0.057 Uiso 1 1 calc R U . . .
C35 C 0.40904(17) 0.60182(14) 0.39682(8) 0.0499(4) Uani 1 1 d . . . . .
H35 H 0.456495 0.617123 0.355450 0.060 Uiso 1 1 calc R U . . .
C36 C 0.5813(3) 0.73982(18) 0.47236(15) 0.0907(8) Uani 1 1 d . . . . .
H36A H 0.654125 0.722682 0.439747 0.136 Uiso 1 1 calc R U . . .
H36B H 0.635472 0.741201 0.524301 0.136 Uiso 1 1 calc R U . . .
H36C H 0.534962 0.810809 0.458906 0.136 Uiso 1 1 calc R U . . .
H3A H 0.227(2) 0.5283(17) 0.5629(12) 0.080(6) Uiso 1 1 d . . . . .

loop_
_atom_site_aniso_label
_atom_site_aniso_U_11
_atom_site_aniso_U_22
_atom_site_aniso_U_33
_atom_site_aniso_U_23
_atom_site_aniso_U_13
_atom_site_aniso_U_12
O1 0.0347(4) 0.0256(4) 0.0429(5) 0.0095(3) 0.0090(4) -0.0027(3)
O2 0.0282(4) 0.0286(4) 0.0553(5) 0.0016(4) 0.0127(4) -0.0032(3)
O3 0.0680(6) 0.0375(5) 0.0280(4) 0.0039(4) 0.0196(4) 0.0234(4)
O4 0.0499(5) 0.0276(4) 0.0231(4) 0.0031(3) 0.0089(3) 0.0106(4)
N3 0.0410(6) 0.0430(6) 0.0275(5) 0.0016(4) 0.0085(4) 0.0116(5)
C1 0.0248(5) 0.0246(5) 0.0249(5) 0.0030(4) 0.0029(4) 0.0002(4)
C2 0.0241(5) 0.0197(5) 0.0219(5) 0.0005(4) 0.0064(4) 0.0008(4)
C3 0.0242(5) 0.0206(5) 0.0206(4) 0.0001(4) 0.0061(4) 0.0015(4)
C4 0.0309(5) 0.0191(5) 0.0236(5) -0.0006(4) 0.0071(4) 0.0016(4)
C5 0.0293(5) 0.0209(5) 0.0233(5) -0.0032(4) 0.0071(4) -0.0022(4)
C6 0.0295(5) 0.0225(5) 0.0227(5) -0.0011(4) 0.0059(4) 0.0008(4)
C11 0.0257(5) 0.0310(5) 0.0215(5) -0.0017(4) 0.0046(4) -0.0061(4)
C12 0.0248(5) 0.0285(5) 0.0240(5) -0.0058(4) 0.0057(4) -0.0036(4)
C13 0.0310(5) 0.0370(6) 0.0356(6) -0.0129(5) 0.0077(5) -0.0003(5)
C14 0.0393(6) 0.0584(9) 0.0378(7) -0.0220(6) 0.0177(5) -0.0071(6)
C15 0.0499(8) 0.0657(9) 0.0262(6) -0.0098(6) 0.0163(5) -0.0132(7)
C16 0.0417(6) 0.0459(7) 0.0240(5) 0.0017(5) 0.0064(5) -0.0092(5)
C21 0.0250(5) 0.0277(5) 0.0293(5) -0.0055(4) 0.0073(4) -0.0030(4)
C22 0.0321(5) 0.0237(5) 0.0268(5) -0.0054(4) 0.0113(4) -0.0057(4)
C23 0.0551(8) 0.0290(6) 0.0414(7) -0.0063(5) 0.0244(6) -0.0130(5)
C24 0.0548(8) 0.0479(8) 0.0701(10) -0.0210(7) 0.0426(8) -0.0260(7)
C25 0.0319(6) 0.0540(9) 0.0750(10) -0.0266(8) 0.0274(7) -0.0114(6)
C26 0.0272(5) 0.0395(7) 0.0483(7) -0.0135(6) 0.0081(5) 0.0000(5)
C31 0.0423(7) 0.0416(7) 0.0567(9) 0.0170(6) -0.0005(6) 0.0043(6)
C32 0.0545(8) 0.0388(7) 0.0353(7) -0.0025(5) -0.0040(6) 0.0062(6)
C33 0.0357(6) 0.0472(7) 0.0345(6) -0.0007(5) 0.0012(5) 0.0032(5)
C34 0.0525(8) 0.0609(9) 0.0274(6) -0.0041(6) 0.0044(5) 0.0095(7)
C35 0.0483(8) 0.0627(9) 0.0413(7) 0.0192(7) 0.0156(6) 0.0145(7)
C36 0.0733(13) 0.0658(12) 0.1205(19) 0.0396(13) -0.0140(12) -0.0223(10)

loop_
_atom_type_symbol
_atom_type_description
_atom_type_scat_dispersion_real
_atom_type_scat_dispersion_imag
_atom_type_scat_source
C C 0.0033 0.0016 'International Tables Vol C Tables 4.2.6.8 and 6.1.1.4'
H H 0.0000 0.0000 'International Tables Vol C Tables 4.2.6.8 and 6.1.1.4'
N N 0.0061 0.0033 'International Tables Vol C Tables 4.2.6.8 and 6.1.1.4'
O O 0.0106 0.0060 'International Tables Vol C Tables 4.2.6.8 and 6.1.1.4'

loop_
_geom_angle_atom_site_label_1
_geom_angle_atom_site_label_2
_geom_angle_atom_site_label_3
_geom_angle
_geom_angle_site_symmetry_1
_geom_angle_site_symmetry_3
_geom_angle_publ_flag
C5 O1 H1A 109.5 . . ?
C6 O3 H3A 109.2(8) . . ?
C33 N3 C32 121.27(12) . . ?
C33 N3 H3A 118.7(11) . . ?
C32 N3 H3A 120.0(11) . . ?
C21 C1 C11 108.02(9) . . ?
C21 C1 C2 105.46(8) . . ?
C11 C1 C2 106.82(8) . . ?
C21 C1 H1 112.1 . . ?
C11 C1 H1 112.1 . . ?
C2 C1 H1 112.1 . . ?
C5 C2 C3 112.66(8) . . ?
C5 C2 C1 110.60(8) . . ?
C3 C2 C1 109.79(8) . . ?
C5 C2 H2 107.9 . . ?
C3 C2 H2 107.9 . . ?
C1 C2 H2 107.9 . . ?
C6 C3 C2 114.85(8) . . ?
C6 C3 C4 108.64(8) . . ?
C2 C3 C4 109.25(8) . . ?
C6 C3 H3 108.0 . . ?
C2 C3 H3 108.0 . . ?
C4 C3 H3 108.0 . . ?
C22 C4 C12 108.51(9) . . ?
C22 C4 C3 105.81(8) . . ?
C12 C4 C3 105.98(8) . . ?
C22 C4 H4 112.1 . . ?
C12 C4 H4 112.1 . . ?
C3 C4 H4 112.1 . . ?
O2 C5 O1 123.52(10) . . ?
O2 C5 C2 124.83(10) . . ?
O1 C5 C2 111.65(9) . . ?
O4 C6 O3 122.73(10) . . ?
O4 C6 C3 118.18(9) . . ?
O3 C6 C3 119.09(9) . . ?
C16 C11 C12 120.16(11) . . ?
C16 C11 C1 126.80(11) . . ?
C12 C11 C1 113.02(9) . . ?
C13 C12 C11 120.50(10) . . ?
C13 C12 C4 126.01(10) . . ?
C11 C12 C4 113.45(9) . . ?
C12 C13 C14 118.80(12) . . ?
C12 C13 H13 120.6 . . ?
C14 C13 H13 120.6 . . ?
C15 C14 C13 120.73(12) . . ?
C15 C14 H14 119.6 . . ?
C13 C14 H14 119.6 . . ?
C14 C15 C16 120.65(12) . . ?
C14 C15 H15 119.7 . . ?
C16 C15 H15 119.7 . . ?
C11 C16 C15 119.10(12) . . ?
C11 C16 H16 120.4 . . ?
C15 C16 H16 120.4 . . ?
C26 C21 C22 120.48(11) . . ?
C26 C21 C1 126.38(11) . . ?
C22 C21 C1 113.12(9) . . ?
C23 C22 C21 120.46(11) . . ?
C23 C22 C4 126.01(11) . . ?
C21 C22 C4 113.45(9) . . ?
C22 C23 C24 118.71(13) . . ?
C22 C23 H23 120.6 . . ?
C24 C23 H23 120.6 . . ?
C25 C24 C23 120.74(12) . . ?
C25 C24 H24 119.6 . . ?
C23 C24 H24 119.6 . . ?
C24 C25 C26 120.68(13) . . ?
C24 C25 H25 119.7 . . ?
C26 C25 H25 119.7 . . ?
C21 C26 C25 118.87(13) . . ?
C21 C26 H26 120.6 . . ?
C25 C26 H26 120.6 . . ?
C35 C31 C32 116.47(14) . . ?
C35 C31 C36 122.15(17) . . ?
C32 C31 C36 121.38(17) . . ?
N3 C32 C31 121.91(13) . . ?
N3 C32 H32 119.0 . . ?
C31 C32 H32 119.0 . . ?
N3 C33 C34 120.12(14) . . ?
N3 C33 H33 119.9 . . ?
C34 C33 H33 119.9 . . ?
C33 C34 C35 119.22(13) . . ?
C33 C34 H34 120.4 . . ?
C35 C34 H34 120.4 . . ?
C34 C35 C31 120.96(14) . . ?
C34 C35 H35 119.5 . . ?
C31 C35 H35 119.5 . . ?
C31 C36 H36A 109.5 . . ?
C31 C36 H36B 109.5 . . ?
H36A C36 H36B 109.5 . . ?
C31 C36 H36C 109.5 . . ?
H36A C36 H36C 109.5 . . ?
H36B C36 H36C 109.5 . . ?

loop_
_geom_bond_atom_site_label_1
_geom_bond_atom_site_label_2
_geom_bond_distance
_geom_bond_site_symmetry_2
_geom_bond_publ_flag
O1 C5 1.3253(13) . ?
O1 H1A 0.8400 . ?
O2 C5 1.2056(13) . ?
O3 C6 1.2633(13) . ?
O3 H3A 1.47(2) . ?
O4 C6 1.2512(13) . ?
N3 C33 1.3246(17) . ?
N3 C32 1.3335(19) . ?
N3 H3A 1.10(2) . ?
C1 C21 1.5111(15) . ?
C1 C11 1.5113(15) . ?
C1 C2 1.5716(14) . ?
C1 H1 1.0000 . ?
C2 C5 1.5196(14) . ?
C2 C3 1.5409(13) . ?
C2 H2 1.0000 . ?
C3 C6 1.5270(14) . ?
C3 C4 1.5668(14) . ?
C3 H3 1.0000 . ?
C4 C22 1.5113(15) . ?
C4 C12 1.5120(14) . ?
C4 H4 1.0000 . ?
C11 C16 1.3910(15) . ?
C11 C12 1.3968(16) . ?
C12 C13 1.3870(15) . ?
C13 C14 1.3972(18) . ?
C13 H13 0.9500 . ?
C14 C15 1.377(2) . ?
C14 H14 0.9500 . ?
C15 C16 1.391(2) . ?
C15 H15 0.9500 . ?
C16 H16 0.9500 . ?
C21 C26 1.3874(16) . ?
C21 C22 1.3949(16) . ?
C22 C23 1.3871(16) . ?
C23 C24 1.395(2) . ?
C23 H23 0.9500 . ?
C24 C25 1.379(3) . ?
C24 H24 0.9500 . ?
C25 C26 1.391(2) . ?
C25 H25 0.9500 . ?
C26 H26 0.9500 . ?
C31 C35 1.381(2) . ?
C31 C32 1.383(2) . ?
C31 C36 1.497(2) . ?
C32 H32 0.9500 . ?
C33 C34 1.370(2) . ?
C33 H33 0.9500 . ?
C34 C35 1.373(2) . ?
C34 H34 0.9500 . ?
C35 H35 0.9500 . ?
C36 H36A 0.9800 . ?
C36 H36B 0.9800 . ?
C36 H36C 0.9800 . ?

loop_
_geom_hbond_atom_site_label_D
_geom_hbond_atom_site_label_H
_geom_hbond_atom_site_label_A
_geom_hbond_distance_DH
_geom_hbond_distance_HA
_geom_hbond_distance_DA
_geom_hbond_angle_DHA
_geom_hbond_site_symmetry_A
_geom_hbond_publ_flag
O1 H1A O4 0.84 1.76 2.5822(11) 167 2_546 yes
N3 H3A O3 1.10(2) 1.47(2) 2.5618(14) 168.9(19) . yes
N3 H3A O4 1.10(2) 2.47(2) 3.2353(13) 125.6(14) . yes
C2 H2 O3 1.00 2.28 2.8052(13) 112 . yes
C3 H3 O2 1.00 2.32 2.8351(13) 111 . yes
C4 H4 O2 1.00 2.40 3.3989(14) 173 2_556 yes
C33 H33 O4 0.95 2.34 3.2089(17) 151 3_566 yes

loop_
_geom_torsion_atom_site_label_1
_geom_torsion_atom_site_label_2
_geom_torsion_atom_site_label_3
_geom_torsion_atom_site_label_4
_geom_torsion
_geom_torsion_site_symmetry_1
_geom_torsion_site_symmetry_2
_geom_torsion_site_symmetry_3
_geom_torsion_site_symmetry_4
_geom_torsion_publ_flag
C21 C1 C2 C5 176.85(8) . . . . ?
C11 C1 C2 C5 -68.39(10) . . . . ?
C21 C1 C2 C3 -58.22(10) . . . . ?
C11 C1 C2 C3 56.54(10) . . . . ?
C5 C2 C3 C6 -113.16(10) . . . . ?
C1 C2 C3 C6 123.11(9) . . . . ?
C5 C2 C3 C4 124.51(9) . . . . ?
C1 C2 C3 C4 0.78(11) . . . . ?
C6 C3 C4 C22 -68.86(10) . . . . ?
C2 C3 C4 C22 57.13(10) . . . . ?
C6 C3 C4 C12 176.03(8) . . . . ?
C2 C3 C4 C12 -57.98(10) . . . . ?
C3 C2 C5 O2 -1.79(14) . . . . ?
C1 C2 C5 O2 121.49(11) . . . . ?
C3 C2 C5 O1 177.12(8) . . . . ?
C1 C2 C5 O1 -59.59(11) . . . . ?
C2 C3 C6 O4 177.21(9) . . . . ?
C4 C3 C6 O4 -60.13(12) . . . . ?
C2 C3 C6 O3 -3.25(14) . . . . ?
C4 C3 C6 O3 119.42(11) . . . . ?
C21 C1 C11 C16 -127.05(12) . . . . ?
C2 C1 C11 C16 119.93(12) . . . . ?
C21 C1 C11 C12 54.77(11) . . . . ?
C2 C1 C11 C12 -58.26(11) . . . . ?
C16 C11 C12 C13 -1.74(16) . . . . ?
C1 C11 C12 C13 176.58(10) . . . . ?
C16 C11 C12 C4 -179.78(10) . . . . ?
C1 C11 C12 C4 -1.46(13) . . . . ?
C22 C4 C12 C13 129.85(11) . . . . ?
C3 C4 C12 C13 -116.90(11) . . . . ?
C22 C4 C12 C11 -52.23(11) . . . . ?
C3 C4 C12 C11 61.02(11) . . . . ?
C11 C12 C13 C14 2.32(17) . . . . ?
C4 C12 C13 C14 -179.90(11) . . . . ?
C12 C13 C14 C15 -0.88(19) . . . . ?
C13 C14 C15 C16 -1.2(2) . . . . ?
C12 C11 C16 C15 -0.32(17) . . . . ?
C1 C11 C16 C15 -178.39(11) . . . . ?
C14 C15 C16 C11 1.8(2) . . . . ?
C11 C1 C21 C26 127.35(12) . . . . ?
C2 C1 C21 C26 -118.72(12) . . . . ?
C11 C1 C21 C22 -54.23(12) . . . . ?
C2 C1 C21 C22 59.70(11) . . . . ?
C26 C21 C22 C23 2.08(17) . . . . ?
C1 C21 C22 C23 -176.44(10) . . . . ?
C26 C21 C22 C4 178.99(10) . . . . ?
C1 C21 C22 C4 0.46(13) . . . . ?
C12 C4 C22 C23 -130.47(12) . . . . ?
C3 C4 C22 C23 116.17(12) . . . . ?
C12 C4 C22 C21 52.82(12) . . . . ?
C3 C4 C22 C21 -60.54(11) . . . . ?
C21 C22 C23 C24 -2.42(18) . . . . ?
C4 C22 C23 C24 -178.91(11) . . . . ?
C22 C23 C24 C25 0.7(2) . . . . ?
C23 C24 C25 C26 1.4(2) . . . . ?
C22 C21 C26 C25 0.02(18) . . . . ?
C1 C21 C26 C25 178.33(12) . . . . ?
C24 C25 C26 C21 -1.7(2) . . . . ?
C33 N3 C32 C31 -1.6(2) . . . . ?
C35 C31 C32 N3 -0.1(2) . . . . ?
C36 C31 C32 N3 -179.97(15) . . . . ?
C32 N3 C33 C34 1.6(2) . . . . ?
N3 C33 C34 C35 0.1(2) . . . . ?
C33 C34 C35 C31 -1.8(2) . . . . ?
C32 C31 C35 C34 1.8(2) . . . . ?
C36 C31 C35 C34 -178.37(16) . . . . ?
